data_2213536
loop_
_publ_author_name
'Twamley, Brendan'
'Szabon-Watola, Monika'
'Sharma, Shikha'
'Natale, Nicholas R.'

_publ_section_title
;Ethyl
 4-(2-bromomethyl-5,5-dimethyl-1,3-dioxan-2-yl)-5-methylisoxazole-3-carboxylate
;
_journal_coeditor_code SG2153
_journal_issue 5
_journal_name_full 'Acta Crystallographica Section E'
_journal_page_first o2258
_journal_page_last o2260
_journal_paper_doi 10.1107/S1600536807014845
_journal_volume 63
_journal_year 2007
_chemical_formula_iupac 'C14 H20 Br N O5'
_chemical_formula_moiety 'C14 H20 Br N O5'
_chemical_formula_sum 'C14 H20 Br N O5'
_chemical_formula_weight 362.22
_chemical_melting_point 122
_chemical_name_systematic
;Ethyl
5-methyl-4-(2-bromomethyl-5,5-dimethyl-1,3-dioxan-2-yl)isoxazole-3-carboxylate
;
_space_group_IT_number 2
_symmetry_cell_setting triclinic
_symmetry_space_group_name_Hall '-P 1'
_symmetry_space_group_name_H-M 'P -1'
_atom_sites_solution_hydrogens geom
_atom_sites_solution_primary direct
_atom_sites_solution_secondary difmap
_audit_creation_method SHELXL-97
_cell_angle_alpha 68.299(3)
_cell_angle_beta 72.618(3)
_cell_angle_gamma 68.573(3)
_cell_formula_units_Z 2
_cell_length_a 8.9698(5)
_cell_length_b 9.3913(5)
_cell_length_c 11.1474(6)
_cell_measurement_reflns_used 8230
_cell_measurement_temperature 90(2)
_cell_measurement_theta_max 27.39
_cell_measurement_theta_min 2.43
_cell_volume 797.51(8)
_computing_cell_refinement 'SAINT-Plus (Bruker, 2006)'
_computing_data_collection 'APEX2 (Bruker, 2006)'
_computing_data_reduction SAINT-Plus
_computing_molecular_graphics 'XP in SHELXTL'
_computing_publication_material 'publCIF (Westrip, 2007)'
_computing_structure_refinement 'XL in SHELXTL'
_computing_structure_solution 'XS in SHELXTL (Bruker, 2003)'
_diffrn_ambient_temperature 90(2)
_diffrn_detector_area_resol_mean 8.3
_diffrn_measured_fraction_theta_full 0.998
_diffrn_measured_fraction_theta_max 0.998
_diffrn_measurement_device_type 'Bruker--Siemens SMART APEX'
_diffrn_measurement_method '\w and \f'
_diffrn_radiation_monochromator graphite
_diffrn_radiation_source 'normal-focus sealed tube'
_diffrn_radiation_type MoK\a
_diffrn_radiation_wavelength 0.71073
_diffrn_reflns_av_R_equivalents 0.0239
_diffrn_reflns_av_sigmaI/netI 0.0201
_diffrn_reflns_limit_h_max 10
_diffrn_reflns_limit_h_min -10
_diffrn_reflns_limit_k_max 11
_diffrn_reflns_limit_k_min -11
_diffrn_reflns_limit_l_max 13
_diffrn_reflns_limit_l_min -13
_diffrn_reflns_number 13695
_diffrn_reflns_theta_full 25.25
_diffrn_reflns_theta_max 25.25
_diffrn_reflns_theta_min 2.48
_exptl_absorpt_coefficient_mu 2.597
_exptl_absorpt_correction_T_max 0.8598
_exptl_absorpt_correction_T_min 0.5516
_exptl_absorpt_correction_type multi-scan
_exptl_absorpt_process_details '(SADABS; Bruker, 2006)'
_exptl_crystal_colour colorless
_exptl_crystal_density_diffrn 1.508
_exptl_crystal_density_method 'not measured'
_exptl_crystal_description needle
_exptl_crystal_F_000 372
_exptl_crystal_size_max 0.26
_exptl_crystal_size_mid 0.17
_exptl_crystal_size_min 0.06
_refine_diff_density_max 0.723
_refine_diff_density_min -0.453
_refine_ls_extinction_method none
_refine_ls_goodness_of_fit_ref 1.106
_refine_ls_hydrogen_treatment constr
_refine_ls_matrix_type full
_refine_ls_number_parameters 194
_refine_ls_number_reflns 2891
_refine_ls_number_restraints 0
_refine_ls_restrained_S_all 1.106
_refine_ls_R_factor_all 0.0352
_refine_ls_R_factor_gt 0.0329
_refine_ls_shift/su_max 0.001
_refine_ls_shift/su_mean 0.000
_refine_ls_structure_factor_coef Fsqd
_refine_ls_weighting_details 'calc w=1/[\s^2^(Fo^2^)+(0.0471P)^2^+1.3295P] where P=(Fo^2^+2Fc^2^)/3'
_refine_ls_weighting_scheme calc
_refine_ls_wR_factor_gt 0.0910
_refine_ls_wR_factor_ref 0.0923
_reflns_number_gt 2712
_reflns_number_total 2891
_reflns_threshold_expression I>2\s(I)
_cod_data_source_file sg2153.cif
_cod_data_source_block I
_cod_database_code 2213536
_cod_database_fobs_code 2213536

loop_
_symmetry_equiv_pos_as_xyz
'x, y, z'
'-x, -y, -z'

loop_
_atom_site_type_symbol
_atom_site_label
_atom_site_fract_x
_atom_site_fract_y
_atom_site_fract_z
_atom_site_U_iso_or_equiv
_atom_site_adp_type
_atom_site_calc_flag
_atom_site_refinement_flags
_atom_site_occupancy
C C1 0.7313(4) -0.1650(3) 0.7913(3) 0.0220(6) Uani d . 1
H H1A 0.7031 -0.1469 0.7074 0.033 Uiso calc R 1
H H1B 0.6785 -0.2417 0.8609 0.033 Uiso calc R 1
H H1C 0.8498 -0.2079 0.7845 0.033 Uiso calc R 1
C C2 0.6741(3) -0.0110(3) 0.8235(3) 0.0164(6) Uani d . 1
O O3 0.7082(3) -0.0184(2) 0.93718(19) 0.0197(4) Uani d . 1
N N4 0.6491(3) 0.1360(3) 0.9535(2) 0.0198(5) Uani d . 1
C C5 0.5840(3) 0.2278(3) 0.8499(3) 0.0153(6) Uani d . 1
C C6 0.5940(3) 0.1425(3) 0.7637(3) 0.0146(6) Uani d . 1
C C7 0.5199(4) 0.4056(3) 0.8275(3) 0.0176(6) Uani d . 1
O O8 0.5882(3) 0.4974(3) 0.7445(2) 0.0276(5) Uani d . 1
O O9 0.3806(3) 0.4460(2) 0.90987(19) 0.0188(4) Uani d . 1
C C10 0.3051(4) 0.6181(3) 0.8907(3) 0.0235(7) Uani d . 1
H H10A 0.2856 0.6726 0.7996 0.028 Uiso calc R 1
H H10B 0.3776 0.6650 0.9063 0.028 Uiso calc R 1
C C11 0.1474(5) 0.6386(4) 0.9865(4) 0.0362(8) Uani d . 1
H H11A 0.0740 0.5982 0.9664 0.054 Uiso calc R 1
H H11B 0.0970 0.7523 0.9802 0.054 Uiso calc R 1
H H11C 0.1676 0.5787 1.0759 0.054 Uiso calc R 1
C C12 0.5268(4) 0.2172(3) 0.6379(3) 0.0151(6) Uani d . 1
C C13 0.6337(4) 0.3060(3) 0.5229(3) 0.0195(6) Uani d . 1
H H13A 0.6521 0.3878 0.5484 0.023 Uiso calc R 1
H H13B 0.5763 0.3620 0.4476 0.023 Uiso calc R 1
Br Br14 0.84121(3) 0.16375(4) 0.46939(3) 0.02359(12) Uani d . 1
O O15 0.3811(2) 0.3441(2) 0.65489(19) 0.0166(4) Uani d . 1
C C16 0.2425(4) 0.2900(3) 0.7366(3) 0.0178(6) Uani d . 1
H H16A 0.1450 0.3835 0.7402 0.021 Uiso calc R 1
H H16B 0.2632 0.2327 0.8271 0.021 Uiso calc R 1
C C17 0.2104(4) 0.1786(3) 0.6821(3) 0.0184(6) Uani d . 1
C C18 0.3689(3) 0.0426(3) 0.6747(3) 0.0166(6) Uani d . 1
H H18A 0.3910 -0.0183 0.7645 0.020 Uiso calc R 1
H H18B 0.3570 -0.0315 0.6364 0.020 Uiso calc R 1
O O19 0.5042(2) 0.1041(2) 0.59537(18) 0.0156(4) Uani d . 1
C C20 0.1664(4) 0.2685(4) 0.5458(3) 0.0249(7) Uani d . 1
H H20A 0.0651 0.3554 0.5528 0.037 Uiso calc R 1
H H20B 0.1513 0.1944 0.5104 0.037 Uiso calc R 1
H H20C 0.2545 0.3131 0.4869 0.037 Uiso calc R 1
C C21 0.0745(4) 0.1099(4) 0.7769(3) 0.0240(7) Uani d . 1
H H21A 0.1031 0.0569 0.8643 0.036 Uiso calc R 1
H H21B 0.0604 0.0319 0.7453 0.036 Uiso calc R 1
H H21C -0.0274 0.1965 0.7820 0.036 Uiso calc R 1

loop_
_atom_site_aniso_label
_atom_site_aniso_U_11
_atom_site_aniso_U_22
_atom_site_aniso_U_33
_atom_site_aniso_U_12
_atom_site_aniso_U_13
_atom_site_aniso_U_23
C1 0.0260(16) 0.0155(14) 0.0205(15) -0.0050(12) -0.0008(12) -0.0047(12)
C2 0.0178(14) 0.0201(14) 0.0123(13) -0.0106(11) 0.0010(11) -0.0036(11)
O3 0.0240(11) 0.0190(10) 0.0153(10) -0.0079(8) -0.0037(8) -0.0025(8)
N4 0.0257(13) 0.0211(12) 0.0164(12) -0.0115(11) -0.0028(10) -0.0056(10)
C5 0.0187(14) 0.0192(14) 0.0116(13) -0.0127(11) 0.0002(11) -0.0035(11)
C6 0.0187(14) 0.0154(13) 0.0114(13) -0.0103(11) 0.0008(10) -0.0034(10)
C7 0.0277(16) 0.0208(14) 0.0119(13) -0.0132(12) -0.0057(11) -0.0055(11)
O8 0.0419(14) 0.0239(11) 0.0217(11) -0.0219(10) 0.0026(10) -0.0064(9)
O9 0.0282(11) 0.0138(10) 0.0162(10) -0.0095(8) -0.0024(8) -0.0042(8)
C10 0.0387(18) 0.0129(14) 0.0220(15) -0.0099(13) -0.0068(13) -0.0054(12)
C11 0.035(2) 0.0216(16) 0.051(2) -0.0064(15) -0.0026(17) -0.0147(16)
C12 0.0235(15) 0.0143(13) 0.0110(13) -0.0111(11) -0.0014(11) -0.0034(10)
C13 0.0261(16) 0.0203(14) 0.0132(14) -0.0133(12) 0.0000(12) -0.0026(11)
Br14 0.01995(18) 0.02948(19) 0.02265(18) -0.01037(13) -0.00012(12) -0.00893(13)
O15 0.0247(11) 0.0114(9) 0.0149(10) -0.0079(8) -0.0048(8) -0.0016(8)
C16 0.0201(14) 0.0178(14) 0.0167(14) -0.0071(11) -0.0024(11) -0.0058(11)
C17 0.0234(15) 0.0182(14) 0.0165(14) -0.0099(12) -0.0042(12) -0.0039(11)
C18 0.0223(15) 0.0163(13) 0.0152(14) -0.0131(12) 0.0002(11) -0.0044(11)
O19 0.0230(10) 0.0164(9) 0.0126(9) -0.0124(8) 0.0002(8) -0.0063(8)
C20 0.0312(17) 0.0277(16) 0.0199(15) -0.0130(14) -0.0109(13) -0.0023(13)
C21 0.0234(16) 0.0278(16) 0.0236(16) -0.0121(13) -0.0006(12) -0.0090(13)

loop_
_atom_type_symbol
_atom_type_description
_atom_type_scat_dispersion_real
_atom_type_scat_dispersion_imag
_atom_type_scat_source
C C 0.0033 0.0016 'International Tables Vol C Tables 4.2.6.8 and 6.1.1.4'
H H 0.0000 0.0000 'International Tables Vol C Tables 4.2.6.8 and 6.1.1.4'
Br Br -0.2901 2.4595 'International Tables Vol C Tables 4.2.6.8 and 6.1.1.4'
N N 0.0061 0.0033 'International Tables Vol C Tables 4.2.6.8 and 6.1.1.4'
O O 0.0106 0.0060 'International Tables Vol C Tables 4.2.6.8 and 6.1.1.4'

loop_
_geom_angle_atom_site_label_1
_geom_angle_atom_site_label_2
_geom_angle_atom_site_label_3
_geom_angle
C2 C1 H1A 109.5
C2 C1 H1B 109.5
H1A C1 H1B 109.5
C2 C1 H1C 109.5
H1A C1 H1C 109.5
H1B C1 H1C 109.5
O3 C2 C6 109.7(2)
O3 C2 C1 115.7(2)
C6 C2 C1 134.6(3)
C2 O3 N4 109.3(2)
C5 N4 O3 104.5(2)
N4 C5 C6 113.3(3)
N4 C5 C7 119.7(2)
C6 C5 C7 126.8(2)
C2 C6 C5 103.3(2)
C2 C6 C12 131.9(3)
C5 C6 C12 124.8(2)
O8 C7 O9 125.3(3)
O8 C7 C5 122.8(3)
O9 C7 C5 111.9(2)
C7 O9 C10 115.6(2)
O9 C10 C11 107.4(2)
O9 C10 H10A 110.2
C11 C10 H10A 110.2
O9 C10 H10B 110.2
C11 C10 H10B 110.2
H10A C10 H10B 108.5
C10 C11 H11A 109.5
C10 C11 H11B 109.5
H11A C11 H11B 109.5
C10 C11 H11C 109.5
H11A C11 H11C 109.5
H11B C11 H11C 109.5
O19 C12 O15 112.8(2)
O19 C12 C6 112.7(2)
O15 C12 C6 109.0(2)
O19 C12 C13 106.5(2)
O15 C12 C13 101.5(2)
C6 C12 C13 113.8(2)
C12 C13 Br14 112.0(2)
C12 C13 H13A 109.2
Br14 C13 H13A 109.2
C12 C13 H13B 109.2
Br14 C13 H13B 109.2
H13A C13 H13B 107.9
C12 O15 C16 113.9(2)
O15 C16 C17 110.5(2)
O15 C16 H16A 109.5
C17 C16 H16A 109.5
O15 C16 H16B 109.5
C17 C16 H16B 109.5
H16A C16 H16B 108.1
C21 C17 C16 109.7(2)
C21 C17 C18 109.1(2)
C16 C17 C18 105.8(2)
C21 C17 C20 110.9(3)
C16 C17 C20 110.4(2)
C18 C17 C20 110.9(2)
O19 C18 C17 110.9(2)
O19 C18 H18A 109.5
C17 C18 H18A 109.5
O19 C18 H18B 109.5
C17 C18 H18B 109.5
H18A C18 H18B 108.0
C12 O19 C18 114.0(2)
C17 C20 H20A 109.5
C17 C20 H20B 109.5
H20A C20 H20B 109.5
C17 C20 H20C 109.5
H20A C20 H20C 109.5
H20B C20 H20C 109.5
C17 C21 H21A 109.5
C17 C21 H21B 109.5
H21A C21 H21B 109.5
C17 C21 H21C 109.5
H21A C21 H21C 109.5
H21B C21 H21C 109.5

loop_
_geom_bond_atom_site_label_1
_geom_bond_atom_site_label_2
_geom_bond_distance
C1 C2 1.489(4)
C1 H1A 0.9800
C1 H1B 0.9800
C1 H1C 0.9800
C2 O3 1.362(4)
C2 C6 1.363(4)
O3 N4 1.412(3)
N4 C5 1.311(4)
C5 C6 1.428(4)
C5 C7 1.502(4)
C6 C12 1.513(4)
C7 O8 1.196(4)
C7 O9 1.332(4)
O9 C10 1.466(3)
C10 C11 1.493(5)
C10 H10A 0.9900
C10 H10B 0.9900
C11 H11A 0.9800
C11 H11B 0.9800
C11 H11C 0.9800
C12 O19 1.407(3)
C12 O15 1.430(3)
C12 C13 1.523(4)
C13 Br14 1.927(3)
C13 H13A 0.9900
C13 H13B 0.9900
O15 C16 1.440(3)
C16 C17 1.530(4)
C16 H16A 0.9900
C16 H16B 0.9900
C17 C21 1.524(4)
C17 C18 1.530(4)
C17 C20 1.531(4)
C18 O19 1.443(3)
C18 H18A 0.9900
C18 H18B 0.9900
C20 H20A 0.9800
C20 H20B 0.9800
C20 H20C 0.9800
C21 H21A 0.9800
C21 H21B 0.9800
C21 H21C 0.9800

loop_
_cod_related_entry_id
_cod_related_entry_database
_cod_related_entry_code
1 ChemSpider 21124612
